data_7102169
loop_
_publ_author_name
'Lee, Yui-Bing'
'Wong, Wing-Tak'

_publ_section_title
;
 Synthesis and characterisation of high-nuclearity osmium-silver
 mixed-metal clusters.
;
_journal_issue 38
_journal_name_full 'Chemical communications (Cambridge, England)'
_journal_page_first 3924
_journal_page_last 3926
_journal_paper_doi 10.1039/b709860j
_journal_year 2007
_chemical_formula_moiety 'C30 Ag9 O32 Os9 , C36 H30 N P2, C H2 Cl2 '
_chemical_formula_sum 'C67 H32 Ag9 Cl2 N O32 Os9 P2'
_chemical_formula_weight 4178.44
_space_group_IT_number 2
_symmetry_cell_setting triclinic
_symmetry_Int_Tables_number 2
_symmetry_space_group_name_Hall '-P 1'
_symmetry_space_group_name_H-M 'P -1'
_cell_angle_alpha 63.828(3)
_cell_angle_beta 69.540(3)
_cell_angle_gamma 85.295(3)
_cell_formula_units_Z 2
_cell_length_a 14.587(2)
_cell_length_b 18.744(3)
_cell_length_c 19.042(3)
_cell_measurement_reflns_used 29116
_cell_measurement_temperature 301(1)
_cell_measurement_theta_max 27.5
_cell_measurement_theta_min 1.2
_cell_volume 4361.8(12)
_computing_cell_refinement 'SAINT (Bruker, 1999)'
_computing_data_collection 'SMART (Bruker, 1998)'
_computing_data_reduction 'SAINT & CrystalStructure (Rigaku/MSC and Rigaku Corporation, 2007)'
_computing_molecular_graphics 'ORTEP-II (Johnson, 1976)'
_computing_publication_material 'CrystalStructure 3.8'
_computing_structure_refinement 'CRYSTALS (Carruthers et al., 1999)'
_computing_structure_solution 'DIRDIF99-PATTY (Beurskens et al., 1999)'
_diffrn_measured_fraction_theta_full 0.938
_diffrn_measured_fraction_theta_max 0.938
_diffrn_measurement_device_type 'Bruker SMART CCD Detector'
_diffrn_measurement_method '\w & \f scans'
_diffrn_radiation_type 'Mo K\a'
_diffrn_radiation_wavelength 0.71073
_diffrn_reflns_av_R_equivalents 0.070
_diffrn_reflns_limit_h_max 18
_diffrn_reflns_limit_h_min -18
_diffrn_reflns_limit_k_max 24
_diffrn_reflns_limit_k_min -23
_diffrn_reflns_limit_l_max 24
_diffrn_reflns_limit_l_min -18
_diffrn_reflns_number 29116
_diffrn_reflns_theta_full 27.55
_diffrn_reflns_theta_max 27.55
_exptl_absorpt_coefficient_mu 15.176
_exptl_absorpt_correction_T_max 0.219
_exptl_absorpt_correction_T_min 0.159
_exptl_absorpt_correction_type multi-scan
_exptl_absorpt_process_details 'SADABS (Sheldrick, 1997)'
_exptl_crystal_colour brown
_exptl_crystal_density_diffrn 3.181
_exptl_crystal_density_method 'not measured'
_exptl_crystal_description block
_exptl_crystal_F_000 3736.00
_exptl_crystal_size_max 0.20
_exptl_crystal_size_mid 0.15
_exptl_crystal_size_min 0.10
_refine_diff_density_max 5.83
_refine_diff_density_min -3.55
_refine_ls_extinction_method none
_refine_ls_goodness_of_fit_ref 1.017
_refine_ls_hydrogen_treatment constr
_refine_ls_number_parameters 636
_refine_ls_number_reflns 10869
_refine_ls_R_factor_gt 0.0664
_refine_ls_shift/su_max 0.0006
_refine_ls_structure_factor_coef F
_refine_ls_weighting_details 'w = 1/[0.0020Fo^2^ + \s(Fo^2^) + 0.08]'
_refine_ls_weighting_scheme calc
_refine_ls_wR_factor_ref 0.1019
_reflns_number_gt 10804
_reflns_number_total 18858
_reflns_threshold_expression F^2^>2.0\s(F^2^)
_cod_data_source_file b709860j.txt
_cod_data_source_block '_compound-2'
_cod_original_formula_sum 'C67 H32 Ag9 Cl2 N O32 Os9 P2 '
_cod_database_code 7102169

loop_
_symmetry_equiv_pos_site_id
_symmetry_equiv_pos_as_xyz
1 +X,+Y,+Z
2 -X,-Y,-Z

loop_
_atom_site_label
_atom_site_type_symbol
_atom_site_fract_x
_atom_site_fract_y
_atom_site_fract_z
_atom_site_U_iso_or_equiv
_atom_site_adp_type
_atom_site_occupancy
_atom_site_symmetry_multiplicity
_atom_site_calc_flag
_atom_site_refinement_flags
Os(1) Os -0.22049(10) 0.18241(8) 0.05657(10) 0.0426(4) Uani 1.00 1 d .
Os(2) Os -0.26178(10) 0.27539(8) 0.14750(10) 0.0421(3) Uani 1.00 1 d .
Os(3) Os -0.30991(9) 0.10695(9) 0.23454(10) 0.0437(4) Uani 1.00 1 d .
Os(4) Os 0.13566(9) 0.31315(8) -0.01011(8) 0.0368(3) Uani 1.00 1 d .
Os(5) Os 0.02555(9) -0.03345(7) 0.18294(8) 0.0311(3) Uani 1.00 1 d .
Os(6) Os -0.04506(9) 0.17027(8) 0.35117(8) 0.0315(3) Uani 1.00 1 d .
Os(7) Os 0.30128(9) 0.03300(8) 0.28731(8) 0.0367(3) Uani 1.00 1 d .
Os(8) Os 0.38717(9) 0.09735(8) 0.11065(8) 0.0385(3) Uani 1.00 1 d .
Os(9) Os 0.35254(9) 0.20092(8) 0.18937(8) 0.0376(3) Uani 1.00 1 d .
Ag(1) Ag -0.06518(18) 0.25678(16) 0.06319(17) 0.0417(7) Uani 1.00 1 d .
Ag(2) Ag -0.11966(17) 0.07520(15) 0.15852(17) 0.0397(6) Uani 1.00 1 d .
Ag(3) Ag -0.16384(17) 0.17977(16) 0.25718(17) 0.0413(7) Uani 1.00 1 d .
Ag(4) Ag -0.00883(17) 0.07256(14) 0.26208(14) 0.0332(6) Uani 1.00 1 d .
Ag(5) Ag 0.08102(17) 0.13939(14) 0.08888(15) 0.0332(6) Uani 1.00 1 d .
Ag(6) Ag 0.04670(17) 0.23602(14) 0.17074(15) 0.0336(6) Uani 1.00 1 d .
Ag(7) Ag 0.24912(17) 0.21326(15) 0.08429(16) 0.0376(6) Uani 1.00 1 d .
Ag(8) Ag 0.18870(17) 0.02964(15) 0.19211(15) 0.0377(6) Uani 1.00 1 d .
Ag(9) Ag 0.15256(17) 0.14079(16) 0.27941(16) 0.0386(6) Uani 1.00 1 d .
Cl(1) Cl 0.6929(18) 0.7677(15) 0.4492(18) 0.177(11) Uani 1.00 1 d .
Cl(2) Cl 0.5321(18) 0.8664(15) 0.4353(14) 0.167(10) Uani 1.00 1 d .
P(1) P 0.2456(6) 0.4951(5) 0.4471(5) 0.041(2) Uani 1.00 1 d .
P(2) P 0.4551(6) 0.5229(5) 0.3366(5) 0.043(2) Uani 1.00 1 d .
O(1) O -0.028(2) 0.1593(16) -0.0574(17) 0.062(6) Uiso 1.00 1 d .
O(2) O -0.315(2) 0.059(2) 0.031(2) 0.094(10) Uiso 1.00 1 d .
O(3) O -0.226(3) 0.317(2) -0.107(2) 0.116(13) Uiso 1.00 1 d .
O(4) O -0.291(2) 0.426(2) 0.008(2) 0.100(11) Uiso 1.00 1 d .
O(5) O -0.410(2) 0.289(2) 0.304(2) 0.103(11) Uiso 1.00 1 d .
O(6) O -0.130(2) 0.3921(19) 0.1474(18) 0.075(8) Uiso 1.00 1 d .
O(7) O -0.238(2) -0.0172(19) 0.3680(19) 0.077(8) Uiso 1.00 1 d .
O(8) O -0.408(2) -0.027(2) 0.227(2) 0.094(10) Uiso 1.00 1 d .
O(9) O -0.481(2) 0.106(2) 0.382(2) 0.105(11) Uiso 1.00 1 d .
O(10) O 0.038(2) 0.419(2) -0.134(2) 0.104(11) Uiso 1.00 1 d .
O(11) O 0.088(2) 0.427(2) 0.0731(19) 0.081(9) Uiso 1.00 1 d .
O(12) O 0.345(2) 0.391(2) -0.085(2) 0.097(10) Uiso 1.00 1 d .
O(13) O 0.1899(18) 0.2131(15) -0.1099(16) 0.057(6) Uiso 1.00 1 d .
O(14) O -0.1574(19) -0.1134(16) 0.1958(16) 0.060(6) Uiso 1.00 1 d .
O(15) O 0.1074(19) 0.0288(16) -0.0076(16) 0.061(6) Uiso 1.00 1 d .
O(16) O 0.172(2) -0.158(2) 0.188(2) 0.085(9) Uiso 1.00 1 d .
O(17) O -0.0587(19) -0.1170(16) 0.3726(17) 0.061(6) Uiso 1.00 1 d .
O(18) O -0.0268(19) 0.3534(16) 0.2620(16) 0.061(6) Uiso 1.00 1 d .
O(19) O 0.0798(18) 0.1932(15) 0.4415(15) 0.056(6) Uiso 1.00 1 d .
O(20) O -0.0861(19) -0.0110(16) 0.4648(16) 0.059(6) Uiso 1.00 1 d .
O(21) O -0.252(2) 0.177(2) 0.463(2) 0.085(9) Uiso 1.00 1 d .
O(22) O 0.1065(18) -0.0671(15) 0.4044(15) 0.056(6) Uiso 1.00 1 d .
O(23) O 0.386(2) -0.126(2) 0.316(2) 0.087(9) Uiso 1.00 1 d .
O(24) O 0.318(2) 0.034(2) 0.443(2) 0.093(10) Uiso 1.00 1 d .
O(25) O 0.3059(18) 0.0904(15) -0.0130(16) 0.057(6) Uiso 1.00 1 d .
O(26) O 0.554(2) 0.2067(17) -0.0385(17) 0.068(7) Uiso 1.00 1 d .
O(27) O 0.474(2) -0.057(2) 0.115(2) 0.082(9) Uiso 1.00 1 d .
O(28) O 0.228(2) 0.3423(18) 0.1658(17) 0.069(7) Uiso 1.00 1 d .
O(29) O 0.368(2) 0.227(2) 0.335(2) 0.102(11) Uiso 1.00 1 d .
O(30) O 0.523(2) 0.3207(19) 0.0528(19) 0.076(8) Uiso 1.00 1 d .
O(31) O -0.3459(16) 0.1965(13) 0.1414(13) 0.043(5) Uiso 1.00 1 d .
O(32) O 0.4287(16) 0.1030(14) 0.2004(14) 0.046(5) Uiso 1.00 1 d .
N(1) N 0.362(2) 0.4985(18) 0.4168(15) 0.047(8) Uani 1.00 1 d .
C(1) C -0.096(2) 0.165(2) -0.013(2) 0.055(9) Uiso 1.00 1 d .
C(2) C -0.278(3) 0.106(2) 0.045(2) 0.063(10) Uiso 1.00 1 d .
C(3) C -0.229(3) 0.267(2) -0.040(2) 0.068(11) Uiso 1.00 1 d .
C(4) C -0.280(2) 0.363(2) 0.060(2) 0.059(9) Uiso 1.00 1 d .
C(5) C -0.358(2) 0.282(2) 0.240(2) 0.049(8) Uiso 1.00 1 d .
C(6) C -0.173(2) 0.343(2) 0.148(2) 0.050(8) Uiso 1.00 1 d .
C(7) C -0.262(2) 0.030(2) 0.316(2) 0.047(8) Uiso 1.00 1 d .
C(8) C -0.370(2) 0.023(2) 0.229(2) 0.052(8) Uiso 1.00 1 d .
C(9) C -0.412(2) 0.109(2) 0.323(2) 0.059(9) Uiso 1.00 1 d .
C(10) C 0.069(2) 0.377(2) -0.082(2) 0.051(8) Uiso 1.00 1 d .
C(11) C 0.100(2) 0.377(2) 0.049(2) 0.058(9) Uiso 1.00 1 d .
C(12) C 0.269(3) 0.358(2) -0.055(2) 0.063(10) Uiso 1.00 1 d .
C(13) C 0.167(2) 0.2474(19) -0.0670(19) 0.038(6) Uiso 1.00 1 d .
C(14) C -0.091(2) -0.081(2) 0.190(2) 0.041(7) Uiso 1.00 1 d .
C(15) C 0.079(2) 0.010(2) 0.065(2) 0.047(8) Uiso 1.00 1 d .
C(16) C 0.120(2) -0.107(2) 0.184(2) 0.048(8) Uiso 1.00 1 d .
C(17) C -0.024(2) -0.080(2) 0.302(2) 0.050(8) Uiso 1.00 1 d .
C(18) C -0.030(2) 0.284(2) 0.290(2) 0.049(8) Uiso 1.00 1 d .
C(19) C 0.036(2) 0.179(2) 0.408(2) 0.043(7) Uiso 1.00 1 d .
C(20) C -0.067(2) 0.0556(19) 0.4173(19) 0.038(6) Uiso 1.00 1 d .
C(21) C -0.175(2) 0.175(2) 0.419(2) 0.057(9) Uiso 1.00 1 d .
C(22) C 0.179(2) -0.027(2) 0.356(2) 0.041(7) Uiso 1.00 1 d .
C(23) C 0.358(2) -0.065(2) 0.302(2) 0.057(9) Uiso 1.00 1 d .
C(24) C 0.313(2) 0.034(2) 0.381(2) 0.061(10) Uiso 1.00 1 d .
C(25) C 0.331(2) 0.0920(19) 0.0380(19) 0.036(6) Uiso 1.00 1 d .
C(26) C 0.490(2) 0.166(2) 0.018(2) 0.049(8) Uiso 1.00 1 d .
C(27) C 0.445(2) 0.001(2) 0.115(2) 0.055(9) Uiso 1.00 1 d .
C(28) C 0.273(2) 0.286(2) 0.173(2) 0.045(7) Uiso 1.00 1 d .
C(29) C 0.364(2) 0.217(2) 0.277(2) 0.054(9) Uiso 1.00 1 d .
C(30) C 0.461(2) 0.272(2) 0.101(2) 0.057(9) Uiso 1.00 1 d .
C(31) C 0.194(2) 0.4793(19) 0.3818(19) 0.039(7) Uiso 1.00 1 d .
C(32) C 0.138(2) 0.535(2) 0.340(2) 0.055(9) Uiso 1.00 1 d .
C(33) C 0.100(3) 0.525(2) 0.289(2) 0.071(11) Uiso 1.00 1 d .
C(34) C 0.132(3) 0.459(3) 0.277(3) 0.090(15) Uiso 1.00 1 d .
C(35) C 0.181(3) 0.404(3) 0.313(3) 0.085(14) Uiso 1.00 1 d .
C(36) C 0.215(2) 0.411(2) 0.371(2) 0.061(10) Uiso 1.00 1 d .
C(37) C 0.194(2) 0.417(2) 0.551(2) 0.044(7) Uiso 1.00 1 d .
C(38) C 0.108(3) 0.377(2) 0.578(2) 0.064(10) Uiso 1.00 1 d .
C(39) C 0.064(3) 0.317(3) 0.659(3) 0.080(13) Uiso 1.00 1 d .
C(40) C 0.107(4) 0.304(3) 0.712(3) 0.106(18) Uiso 1.00 1 d .
C(41) C 0.202(4) 0.340(3) 0.690(3) 0.094(15) Uiso 1.00 1 d .
C(42) C 0.241(3) 0.402(2) 0.606(2) 0.060(9) Uiso 1.00 1 d .
C(43) C 0.200(2) 0.588(2) 0.452(2) 0.054(9) Uiso 1.00 1 d .
C(44) C 0.121(2) 0.584(2) 0.516(2) 0.054(9) Uiso 1.00 1 d .
C(45) C 0.081(3) 0.655(2) 0.513(2) 0.067(11) Uiso 1.00 1 d .
C(46) C 0.127(3) 0.725(2) 0.449(2) 0.068(11) Uiso 1.00 1 d .
C(47) C 0.206(3) 0.729(3) 0.384(3) 0.086(14) Uiso 1.00 1 d .
C(48) C 0.247(3) 0.658(2) 0.383(2) 0.069(11) Uiso 1.00 1 d .
C(49) C 0.440(2) 0.511(2) 0.252(2) 0.043(7) Uiso 1.00 1 d .
C(50) C 0.388(2) 0.561(2) 0.206(2) 0.059(9) Uiso 1.00 1 d .
C(51) C 0.375(2) 0.547(2) 0.146(2) 0.062(10) Uiso 1.00 1 d .
C(52) C 0.418(3) 0.482(2) 0.133(2) 0.071(11) Uiso 1.00 1 d .
C(53) C 0.469(3) 0.438(2) 0.173(2) 0.069(11) Uiso 1.00 1 d .
C(54) C 0.482(2) 0.450(2) 0.236(2) 0.054(9) Uiso 1.00 1 d .
C(55) C 0.550(2) 0.464(2) 0.363(2) 0.046(7) Uiso 1.00 1 d .
C(56) C 0.531(3) 0.394(2) 0.433(2) 0.065(10) Uiso 1.00 1 d .
C(57) C 0.615(3) 0.349(3) 0.449(3) 0.086(14) Uiso 1.00 1 d .
C(58) C 0.708(3) 0.377(2) 0.397(2) 0.074(12) Uiso 1.00 1 d .
C(59) C 0.727(3) 0.446(3) 0.325(3) 0.081(13) Uiso 1.00 1 d .
C(60) C 0.650(3) 0.495(3) 0.304(3) 0.080(13) Uiso 1.00 1 d .
C(61) C 0.500(2) 0.625(2) 0.296(2) 0.041(7) Uiso 1.00 1 d .
C(62) C 0.524(3) 0.683(2) 0.216(2) 0.066(11) Uiso 1.00 1 d .
C(63) C 0.557(3) 0.758(3) 0.193(3) 0.093(15) Uiso 1.00 1 d .
C(64) C 0.573(3) 0.773(3) 0.249(3) 0.084(14) Uiso 1.00 1 d .
C(65) C 0.547(3) 0.723(2) 0.329(3) 0.076(12) Uiso 1.00 1 d .
C(66) C 0.513(3) 0.648(2) 0.354(2) 0.071(11) Uiso 1.00 1 d .
C(67) C 0.615(4) 0.819(4) 0.487(4) 0.12(2) Uiso 1.00 1 d .
H(1) H 0.1250 0.5816 0.3486 0.066 Uiso 1.00 1 c R
H(2) H 0.0575 0.5598 0.2640 0.085 Uiso 1.00 1 c R
H(3) H 0.1151 0.4534 0.2354 0.108 Uiso 1.00 1 c R
H(4) H 0.1946 0.3587 0.3017 0.102 Uiso 1.00 1 c R
H(5) H 0.2497 0.3713 0.4011 0.074 Uiso 1.00 1 c R
H(6) H 0.0738 0.3907 0.5403 0.076 Uiso 1.00 1 c R
H(7) H 0.0041 0.2878 0.6752 0.095 Uiso 1.00 1 c R
H(8) H 0.0735 0.2688 0.7693 0.127 Uiso 1.00 1 c R
H(9) H 0.2365 0.3239 0.7281 0.112 Uiso 1.00 1 c R
H(10) H 0.3006 0.4332 0.5880 0.072 Uiso 1.00 1 c R
H(11) H 0.0929 0.5342 0.5617 0.065 Uiso 1.00 1 c R
H(12) H 0.0224 0.6540 0.5554 0.080 Uiso 1.00 1 c R
H(13) H 0.1027 0.7732 0.4507 0.082 Uiso 1.00 1 c R
H(14) H 0.2330 0.7794 0.3378 0.103 Uiso 1.00 1 c R
H(15) H 0.3041 0.6590 0.3388 0.082 Uiso 1.00 1 c R
H(16) H 0.3613 0.6054 0.2153 0.071 Uiso 1.00 1 c R
H(17) H 0.3374 0.5800 0.1133 0.075 Uiso 1.00 1 c R
H(18) H 0.4078 0.4718 0.0920 0.086 Uiso 1.00 1 c R
H(19) H 0.4979 0.3954 0.1603 0.083 Uiso 1.00 1 c R
H(20) H 0.5207 0.4162 0.2665 0.065 Uiso 1.00 1 c R
H(21) H 0.4659 0.3736 0.4696 0.078 Uiso 1.00 1 c R
H(22) H 0.6037 0.2999 0.4976 0.104 Uiso 1.00 1 c R
H(23) H 0.7605 0.3478 0.4106 0.089 Uiso 1.00 1 c R
H(24) H 0.7935 0.4631 0.2876 0.098 Uiso 1.00 1 c R
H(25) H 0.6637 0.5436 0.2542 0.096 Uiso 1.00 1 c R
H(26) H 0.5162 0.6703 0.1748 0.079 Uiso 1.00 1 c R
H(27) H 0.5694 0.7985 0.1380 0.111 Uiso 1.00 1 c R
H(28) H 0.6053 0.8239 0.2305 0.100 Uiso 1.00 1 c R
H(29) H 0.5521 0.7392 0.3684 0.091 Uiso 1.00 1 c R
H(30) H 0.4967 0.6095 0.4106 0.086 Uiso 1.00 1 c R
H(31) H 0.5775 0.7843 0.5432 0.140 Uiso 1.00 1 c R
H(32) H 0.6513 0.8595 0.4864 0.140 Uiso 1.00 1 c R

loop_
_atom_site_aniso_label
_atom_site_aniso_U_11
_atom_site_aniso_U_22
_atom_site_aniso_U_33
_atom_site_aniso_U_12
_atom_site_aniso_U_13
_atom_site_aniso_U_23
Os(1) 0.0442(7) 0.0394(8) 0.0640(9) 0.0108(6) -0.0342(6) -0.0294(7)
Os(2) 0.0372(6) 0.0381(7) 0.0673(9) 0.0117(5) -0.0291(6) -0.0304(7)
Os(3) 0.0305(6) 0.0400(8) 0.0677(9) 0.0050(5) -0.0213(6) -0.0272(7)
Os(4) 0.0395(6) 0.0337(7) 0.0379(7) 0.0005(5) -0.0157(5) -0.0146(5)
Os(5) 0.0379(6) 0.0281(6) 0.0379(6) 0.0052(5) -0.0181(5) -0.0204(5)
Os(6) 0.0333(5) 0.0341(6) 0.0353(6) 0.0043(5) -0.0122(4) -0.0223(5)
Os(7) 0.0295(6) 0.0398(7) 0.0431(7) 0.0031(5) -0.0167(5) -0.0174(6)
Os(8) 0.0294(6) 0.0411(7) 0.0432(7) 0.0056(5) -0.0100(5) -0.0197(6)
Os(9) 0.0327(6) 0.0405(7) 0.0468(7) 0.0002(5) -0.0187(5) -0.0213(6)
Ag(1) 0.0384(12) 0.0417(15) 0.0566(15) 0.0048(10) -0.0237(11) -0.0265(12)
Ag(2) 0.0355(12) 0.0386(14) 0.0553(15) 0.0100(10) -0.0245(11) -0.0241(12)
Ag(3) 0.0353(12) 0.0419(15) 0.0576(15) 0.0063(10) -0.0230(11) -0.0267(13)
Ag(4) 0.0362(11) 0.0337(12) 0.0361(12) 0.0026(9) -0.0131(9) -0.0205(10)
Ag(5) 0.0396(12) 0.0298(12) 0.0354(11) 0.0016(9) -0.0149(9) -0.0172(10)
Ag(6) 0.0390(12) 0.0306(12) 0.0354(12) 0.0013(9) -0.0139(9) -0.0173(10)
Ag(7) 0.0371(12) 0.0393(14) 0.0464(13) 0.0058(10) -0.0199(10) -0.0238(11)
Ag(8) 0.0312(11) 0.0446(14) 0.0434(13) 0.0026(10) -0.0154(10) -0.0226(12)
Ag(9) 0.0314(11) 0.0449(15) 0.0461(14) 0.0051(10) -0.0162(10) -0.0240(12)
Cl(1) 0.17(2) 0.16(2) 0.24(2) 0.048(17) -0.074(19) -0.13(2)
Cl(2) 0.18(2) 0.18(2) 0.158(18) -0.002(17) -0.093(16) -0.060(16)
P(1) 0.048(4) 0.039(5) 0.045(4) 0.008(3) -0.016(3) -0.028(4)
P(2) 0.044(4) 0.043(5) 0.047(5) 0.007(3) -0.021(3) -0.023(4)
N(1) 0.059(17) 0.056(19) 0.028(13) -0.004(14) -0.016(12) -0.018(13)

loop_
_atom_type_symbol
_atom_type_description
_atom_type_scat_dispersion_real
_atom_type_scat_dispersion_imag
_atom_type_scat_source
C C 0.003 0.002
;
International Tables for Crystallography
(1992, Vol. C, Tables 4.2.6.8 and 6.1.1.4)
;
H H 0.000 0.000
;
International Tables for Crystallography
(1992, Vol. C, Table 6.1.1.4)
;
N N 0.006 0.003
;
International Tables for Crystallography
(1992, Vol. C, Tables 4.2.6.8 and 6.1.1.4)
;
O O 0.011 0.006
;
International Tables for Crystallography
(1992, Vol. C, Tables 4.2.6.8 and 6.1.1.4)
;
Os Os -1.216 7.603
;
International Tables for Crystallography
(1992, Vol. C, Tables 4.2.6.8 and 6.1.1.4)
;
Ag Ag -0.897 1.101
;
International Tables for Crystallography
(1992, Vol. C, Tables 4.2.6.8 and 6.1.1.4)
;
P P 0.102 0.094
;
International Tables for Crystallography
(1992, Vol. C, Tables 4.2.6.8 and 6.1.1.4)
;
Cl Cl 0.148 0.159
;
International Tables for Crystallography
(1992, Vol. C, Tables 4.2.6.8 and 6.1.1.4)
;

loop_
_geom_angle_atom_site_label_1
_geom_angle_atom_site_label_2
_geom_angle_atom_site_label_3
_geom_angle
_geom_angle_publ_flag
Os(2) Os(1) Os(3) 59.91(5) yes
Os(2) Os(1) Ag(1) 59.89(7) yes
Os(2) Os(1) Ag(2) 91.97(9) yes
Os(2) Os(1) O(31) 46.2(8) yes
Os(2) Os(1) C(1) 129.9(16) yes
Os(2) Os(1) C(2) 141.7(12) yes
Os(2) Os(1) C(3) 93.5(19) yes
Os(3) Os(1) Ag(1) 91.99(8) yes
Os(3) Os(1) Ag(2) 58.88(6) yes
Os(3) Os(1) O(31) 45.2(6) yes
Os(3) Os(1) C(1) 128.8(11) yes
Os(3) Os(1) C(2) 92.8(12) yes
Os(3) Os(1) C(3) 143.1(15) yes
Ag(1) Os(1) Ag(2) 66.00(8) yes
Ag(1) Os(1) O(31) 105.2(8) yes
Ag(1) Os(1) C(1) 70.2(16) yes
Ag(1) Os(1) C(2) 154.9(13) yes
Ag(1) Os(1) C(3) 95.7(17) yes
Ag(2) Os(1) O(31) 103.5(6) yes
Ag(2) Os(1) C(1) 70.1(12) yes
Ag(2) Os(1) C(2) 95.9(14) yes
Ag(2) Os(1) C(3) 154.6(13) yes
O(31) Os(1) C(1) 173.1(16) yes
O(31) Os(1) C(2) 95.6(15) yes
O(31) Os(1) C(3) 98.1(15) yes
C(1) Os(1) C(2) 88(2) yes
C(1) Os(1) C(3) 87.6(17) yes
C(2) Os(1) C(3) 95(2) yes
Os(1) Os(2) Os(3) 60.08(5) yes
Os(1) Os(2) Ag(1) 59.46(8) yes
Os(1) Os(2) Ag(3) 94.17(9) yes
Os(1) Os(2) O(31) 46.2(6) yes
Os(1) Os(2) C(4) 92.2(17) yes
Os(1) Os(2) C(5) 140.3(13) yes
Os(1) Os(2) C(6) 128.0(11) yes
Os(3) Os(2) Ag(1) 91.84(7) yes
Os(3) Os(2) Ag(3) 60.68(7) yes
Os(3) Os(2) O(31) 45.3(6) yes
Os(3) Os(2) C(4) 140.3(17) yes
Os(3) Os(2) C(5) 87.0(11) yes
Os(3) Os(2) C(6) 132.7(10) yes
Ag(1) Os(2) Ag(3) 66.86(8) yes
Ag(1) Os(2) O(31) 104.8(6) yes
Ag(1) Os(2) C(4) 97.6(11) yes
Ag(1) Os(2) C(5) 150.4(14) yes
Ag(1) Os(2) C(6) 69.2(11) yes
Ag(3) Os(2) O(31) 105.5(6) yes
Ag(3) Os(2) C(4) 156.6(14) yes
Ag(3) Os(2) C(5) 87.1(12) yes
Ag(3) Os(2) C(6) 72.0(10) yes
O(31) Os(2) C(4) 95.1(18) yes
O(31) Os(2) C(5) 95.3(15) yes
O(31) Os(2) C(6) 174.0(13) yes
C(4) Os(2) C(5) 102.1(17) yes
C(4) Os(2) C(6) 86(2) yes
C(5) Os(2) C(6) 90.1(18) yes
Os(1) Os(3) Os(2) 60.01(5) yes
Os(1) Os(3) Ag(2) 60.15(6) yes
Os(1) Os(3) Ag(3) 93.19(7) yes
Os(1) Os(3) O(31) 46.2(6) yes
Os(1) Os(3) C(7) 129.7(10) yes
Os(1) Os(3) C(8) 89.9(10) yes
Os(1) Os(3) C(9) 144.0(12) yes
Os(2) Os(3) Ag(2) 92.81(6) yes
Os(2) Os(3) Ag(3) 59.16(7) yes
Os(2) Os(3) O(31) 46.3(8) yes
Os(2) Os(3) C(7) 128.0(13) yes
Os(2) Os(3) C(8) 140.5(11) yes
Os(2) Os(3) C(9) 95.7(13) yes
Ag(2) Os(3) Ag(3) 67.75(9) yes
Ag(2) Os(3) O(31) 105.8(5) yes
Ag(2) Os(3) C(7) 69.6(9) yes
Ag(2) Os(3) C(8) 93.0(11) yes
Ag(2) Os(3) C(9) 153.9(15) yes
Ag(3) Os(3) O(31) 105.0(8) yes
Ag(3) Os(3) C(7) 69.0(13) yes
Ag(3) Os(3) C(8) 155.4(12) yes
Ag(3) Os(3) C(9) 95.7(17) yes
O(31) Os(3) C(7) 173.3(13) yes
O(31) Os(3) C(8) 94.7(14) yes
O(31) Os(3) C(9) 97.9(14) yes
C(7) Os(3) C(8) 90.4(18) yes
C(7) Os(3) C(9) 85.8(17) yes
C(8) Os(3) C(9) 96.0(19) yes
Ag(1) Os(4) Ag(5) 61.00(7) yes
Ag(1) Os(4) Ag(6) 61.30(8) yes
Ag(1) Os(4) Ag(7) 112.52(7) yes
Ag(1) Os(4) C(10) 70.4(9) yes
Ag(1) Os(4) C(11) 85.8(12) yes
Ag(1) Os(4) C(12) 174.9(17) yes
Ag(1) Os(4) C(13) 92.3(9) yes
Ag(5) Os(4) Ag(6) 56.73(8) yes
Ag(5) Os(4) Ag(7) 59.27(8) yes
Ag(5) Os(4) C(10) 120.4(13) yes
Ag(5) Os(4) C(11) 116.9(9) yes
Ag(5) Os(4) C(12) 122.2(13) yes
Ag(5) Os(4) C(13) 61.4(7) yes
Ag(6) Os(4) Ag(7) 61.48(7) yes
Ag(6) Os(4) C(10) 123.7(10) yes
Ag(6) Os(4) C(11) 60.4(9) yes
Ag(6) Os(4) C(12) 116.3(15) yes
Ag(6) Os(4) C(13) 118.1(7) yes
Ag(7) Os(4) C(10) 174.2(12) yes
Ag(7) Os(4) C(11) 94.9(13) yes
Ag(7) Os(4) C(12) 68.4(12) yes
Ag(7) Os(4) C(13) 85.2(10) yes
C(10) Os(4) C(11) 90(2) yes
C(10) Os(4) C(12) 109.2(16) yes
C(10) Os(4) C(13) 89.8(18) yes
C(11) Os(4) C(12) 89(2) yes
C(11) Os(4) C(13) 178.0(10) yes
C(12) Os(4) C(13) 92.8(19) yes
Ag(2) Os(5) Ag(4) 61.69(9) yes
Ag(2) Os(5) Ag(5) 59.60(7) yes
Ag(2) Os(5) Ag(8) 112.95(9) yes
Ag(2) Os(5) C(14) 67.4(10) yes
Ag(2) Os(5) C(15) 85.8(11) yes
Ag(2) Os(5) C(16) 170.3(15) yes
Ag(2) Os(5) C(17) 96.3(11) yes
Ag(4) Os(5) Ag(5) 56.96(7) yes
Ag(4) Os(5) Ag(8) 61.52(8) yes
Ag(4) Os(5) C(14) 114.8(12) yes
Ag(4) Os(5) C(15) 119.4(13) yes
Ag(4) Os(5) C(16) 127.7(16) yes
Ag(4) Os(5) C(17) 62.0(13) yes
Ag(5) Os(5) Ag(8) 61.09(7) yes
Ag(5) Os(5) C(14) 122.2(9) yes
Ag(5) Os(5) C(15) 62.6(13) yes
Ag(5) Os(5) C(16) 121.4(10) yes
Ag(5) Os(5) C(17) 118.7(14) yes
Ag(8) Os(5) C(14) 173.6(10) yes
Ag(8) Os(5) C(15) 93.0(13) yes
Ag(8) Os(5) C(16) 73.5(14) yes
Ag(8) Os(5) C(17) 86.3(13) yes
C(14) Os(5) C(15) 93.4(17) yes
C(14) Os(5) C(16) 107.1(18) yes
C(14) Os(5) C(17) 87.3(17) yes
C(15) Os(5) C(16) 86.6(15) yes
C(15) Os(5) C(17) 177.9(14) yes
C(16) Os(5) C(17) 91.3(16) yes
Ag(3) Os(6) Ag(4) 60.50(8) yes
Ag(3) Os(6) Ag(6) 61.84(7) yes
Ag(3) Os(6) Ag(9) 113.06(10) yes
Ag(3) Os(6) C(18) 84.1(14) yes
Ag(3) Os(6) C(19) 172.6(10) yes
Ag(3) Os(6) C(20) 95.9(12) yes
Ag(3) Os(6) C(21) 74.8(16) yes
Ag(4) Os(6) Ag(6) 57.38(7) yes
Ag(4) Os(6) Ag(9) 61.56(9) yes
Ag(4) Os(6) C(18) 119.7(14) yes
Ag(4) Os(6) C(19) 124.4(11) yes
Ag(4) Os(6) C(20) 62.5(12) yes
Ag(4) Os(6) C(21) 120.0(16) yes
Ag(6) Os(6) Ag(9) 60.36(7) yes
Ag(6) Os(6) C(18) 63.2(13) yes
Ag(6) Os(6) C(19) 115.1(8) yes
Ag(6) Os(6) C(20) 119.3(11) yes
Ag(6) Os(6) C(21) 130.3(13) yes
Ag(9) Os(6) C(18) 97.7(10) yes
Ag(9) Os(6) C(19) 68.4(10) yes
Ag(9) Os(6) C(20) 85.0(8) yes
Ag(9) Os(6) C(21) 169.0(12) yes
C(18) Os(6) C(19) 88.6(17) yes
C(18) Os(6) C(20) 177.1(14) yes
C(18) Os(6) C(21) 90.6(15) yes
C(19) Os(6) C(20) 91.5(15) yes
C(19) Os(6) C(21) 104.9(19) yes
C(20) Os(6) C(21) 86.5(14) yes
Os(8) Os(7) Os(9) 60.11(5) yes
Os(8) Os(7) Ag(8) 60.00(5) yes
Os(8) Os(7) Ag(9) 92.67(6) yes
Os(8) Os(7) O(32) 46.1(8) yes
Os(8) Os(7) C(22) 127.4(13) yes
Os(8) Os(7) C(23) 92.3(12) yes
Os(8) Os(7) C(24) 143.5(11) yes
Os(9) Os(7) Ag(8) 92.39(6) yes
Os(9) Os(7) Ag(9) 59.77(5) yes
Os(9) Os(7) O(32) 45.3(6) yes
Os(9) Os(7) C(22) 131.9(10) yes
Os(9) Os(7) C(23) 139.9(10) yes
Os(9) Os(7) C(24) 92.8(12) yes
Ag(8) Os(7) Ag(9) 66.04(9) yes
Ag(8) Os(7) O(32) 105.2(8) yes
Ag(8) Os(7) C(22) 67.9(12) yes
Ag(8) Os(7) C(23) 98.0(17) yes
Ag(8) Os(7) C(24) 152.4(12) yes
Ag(9) Os(7) O(32) 104.5(6) yes
Ag(9) Os(7) C(22) 72.1(10) yes
Ag(9) Os(7) C(23) 157.6(13) yes
Ag(9) Os(7) C(24) 93.6(13) yes
O(32) Os(7) C(22) 173.1(14) yes
O(32) Os(7) C(23) 94.7(12) yes
O(32) Os(7) C(24) 97.6(14) yes
C(22) Os(7) C(23) 87.6(15) yes
C(22) Os(7) C(24) 88.7(17) yes
C(23) Os(7) C(24) 95(2) yes
Os(7) Os(8) Os(9) 60.29(5) yes
Os(7) Os(8) Ag(7) 93.33(7) yes
Os(7) Os(8) Ag(8) 60.37(7) yes
Os(7) Os(8) O(32) 46.5(5) yes
Os(7) Os(8) C(25) 126.7(7) yes
Os(7) Os(8) C(26) 143.4(16) yes
Os(7) Os(8) C(27) 93.0(11) yes
Os(9) Os(8) Ag(7) 59.49(8) yes
Os(9) Os(8) Ag(8) 92.72(8) yes
Os(9) Os(8) O(32) 45.4(7) yes
Os(9) Os(8) C(25) 129.6(10) yes
Os(9) Os(8) C(26) 92.8(15) yes
Os(9) Os(8) C(27) 142.3(15) yes
Ag(7) Os(8) Ag(8) 66.92(7) yes
Ag(7) Os(8) O(32) 104.5(7) yes
Ag(7) Os(8) C(25) 70.1(10) yes
Ag(7) Os(8) C(26) 92.9(11) yes
Ag(7) Os(8) C(27) 155.4(15) yes
Ag(8) Os(8) O(32) 106.0(5) yes
Ag(8) Os(8) C(25) 66.6(7) yes
Ag(8) Os(8) C(26) 152.3(13) yes
Ag(8) Os(8) C(27) 96.0(11) yes
O(32) Os(8) C(25) 172.0(10) yes
O(32) Os(8) C(26) 97.1(16) yes
O(32) Os(8) C(27) 97.1(17) yes
C(25) Os(8) C(26) 89.2(17) yes
C(25) Os(8) C(27) 87.1(19) yes
C(26) Os(8) C(27) 96.0(15) yes
Os(7) Os(9) Os(8) 59.59(5) yes
Os(7) Os(9) Ag(7) 93.18(7) yes
Os(7) Os(9) Ag(9) 59.73(6) yes
Os(7) Os(9) O(32) 46.1(5) yes
Os(7) Os(9) C(28) 130.4(9) yes
Os(7) Os(9) C(29) 94.7(10) yes
Os(7) Os(9) C(30) 138.8(13) yes
Os(8) Os(9) Ag(7) 59.96(7) yes
Os(8) Os(9) Ag(9) 92.33(9) yes
Os(8) Os(9) O(32) 45.8(9) yes
Os(8) Os(9) C(28) 126.8(15) yes
Os(8) Os(9) C(29) 145.7(12) yes
Os(8) Os(9) C(30) 90.3(16) yes
Ag(7) Os(9) Ag(9) 67.26(8) yes
Ag(7) Os(9) O(32) 105.3(9) yes
Ag(7) Os(9) C(28) 67.1(15) yes
Ag(7) Os(9) C(29) 150.9(11) yes
Ag(7) Os(9) C(30) 94.6(16) yes
Ag(9) Os(9) O(32) 105.2(6) yes
Ag(9) Os(9) C(28) 70.6(9) yes
Ag(9) Os(9) C(29) 93.0(10) yes
Ag(9) Os(9) C(30) 157.0(13) yes
O(32) Os(9) C(28) 172.2(17) yes
O(32) Os(9) C(29) 100.3(14) yes
O(32) Os(9) C(30) 92.9(14) yes
C(28) Os(9) C(29) 86.7(19) yes
C(28) Os(9) C(30) 89.6(15) yes
C(29) Os(9) C(30) 98(2) yes
Os(1) Ag(1) Os(2) 60.66(7) yes
Os(1) Ag(1) Os(4) 146.96(14) yes
Os(1) Ag(1) Ag(2) 57.21(8) yes
Os(1) Ag(1) Ag(3) 88.78(8) yes
Os(1) Ag(1) Ag(5) 106.25(12) yes
Os(1) Ag(1) Ag(6) 141.55(9) yes
Os(2) Ag(1) Os(4) 148.89(14) yes
Os(2) Ag(1) Ag(2) 87.46(7) yes
Os(2) Ag(1) Ag(3) 56.42(7) yes
Os(2) Ag(1) Ag(5) 139.09(9) yes
Os(2) Ag(1) Ag(6) 107.48(12) yes
Os(4) Ag(1) Ag(2) 118.49(10) yes
Os(4) Ag(1) Ag(3) 119.00(13) yes
Os(4) Ag(1) Ag(5) 61.71(7) yes
Os(4) Ag(1) Ag(6) 60.61(8) yes
Ag(2) Ag(1) Ag(3) 61.27(9) yes
Ag(2) Ag(1) Ag(5) 56.86(8) yes
Ag(2) Ag(1) Ag(6) 87.48(10) yes
Ag(3) Ag(1) Ag(5) 86.67(9) yes
Ag(3) Ag(1) Ag(6) 58.43(8) yes
Ag(5) Ag(1) Ag(6) 56.74(10) yes
Os(1) Ag(2) Os(3) 60.97(6) yes
Os(1) Ag(2) Os(5) 151.35(13) yes
Os(1) Ag(2) Ag(1) 56.79(8) yes
Os(1) Ag(2) Ag(3) 87.73(9) yes
Os(1) Ag(2) Ag(4) 139.69(13) yes
Os(1) Ag(2) Ag(5) 107.80(8) yes
Os(3) Ag(2) Os(5) 144.07(9) yes
Os(3) Ag(2) Ag(1) 87.90(9) yes
Os(3) Ag(2) Ag(3) 57.17(8) yes
Os(3) Ag(2) Ag(4) 105.38(12) yes
Os(3) Ag(2) Ag(5) 141.35(14) yes
Os(5) Ag(2) Ag(1) 121.25(9) yes
Os(5) Ag(2) Ag(3) 116.85(13) yes
Os(5) Ag(2) Ag(4) 60.39(8) yes
Os(5) Ag(2) Ag(5) 62.19(7) yes
Ag(1) Ag(2) Ag(3) 59.93(9) yes
Ag(1) Ag(2) Ag(4) 86.79(11) yes
Ag(1) Ag(2) Ag(5) 59.07(8) yes
Ag(3) Ag(2) Ag(4) 56.61(9) yes
Ag(3) Ag(2) Ag(5) 87.10(11) yes
Ag(4) Ag(2) Ag(5) 57.34(9) yes
Os(2) Ag(3) Os(3) 60.16(7) yes
Os(2) Ag(3) Os(6) 148.41(13) yes
Os(2) Ag(3) Ag(1) 56.72(7) yes
Os(2) Ag(3) Ag(2) 86.13(11) yes
Os(2) Ag(3) Ag(4) 139.58(14) yes
Os(2) Ag(3) Ag(6) 106.90(8) yes
Os(3) Ag(3) Os(6) 149.48(9) yes
Os(3) Ag(3) Ag(1) 85.99(11) yes
Os(3) Ag(3) Ag(2) 55.07(8) yes
Os(3) Ag(3) Ag(4) 104.65(12) yes
Os(3) Ag(3) Ag(6) 137.54(14) yes
Os(6) Ag(3) Ag(1) 117.55(9) yes
Os(6) Ag(3) Ag(2) 118.76(10) yes
Os(6) Ag(3) Ag(4) 60.92(9) yes
Os(6) Ag(3) Ag(6) 60.13(8) yes
Ag(1) Ag(3) Ag(2) 58.80(9) yes
Ag(1) Ag(3) Ag(4) 86.83(9) yes
Ag(1) Ag(3) Ag(6) 57.47(8) yes
Ag(2) Ag(3) Ag(4) 57.85(10) yes
Ag(2) Ag(3) Ag(6) 85.52(10) yes
Ag(4) Ag(3) Ag(6) 56.98(7) yes
Os(5) Ag(4) Os(6) 176.48(8) yes
Os(5) Ag(4) Ag(2) 57.91(8) yes
Os(5) Ag(4) Ag(3) 123.28(13) yes
Os(5) Ag(4) Ag(5) 62.25(8) yes
Os(5) Ag(4) Ag(6) 122.16(10) yes
Os(5) Ag(4) Ag(8) 58.09(8) yes
Os(5) Ag(4) Ag(9) 121.81(10) yes
Os(6) Ag(4) Ag(2) 124.12(10) yes
Os(6) Ag(4) Ag(3) 58.58(9) yes
Os(6) Ag(4) Ag(5) 121.12(10) yes
Os(6) Ag(4) Ag(6) 61.21(8) yes
Os(6) Ag(4) Ag(8) 121.91(12) yes
Os(6) Ag(4) Ag(9) 58.25(8) yes
Ag(2) Ag(4) Ag(3) 65.55(10) yes
Ag(2) Ag(4) Ag(5) 60.08(9) yes
Ag(2) Ag(4) Ag(6) 92.86(10) yes
Ag(2) Ag(4) Ag(8) 106.96(12) yes
Ag(2) Ag(4) Ag(9) 149.52(9) yes
Ag(3) Ag(4) Ag(5) 94.02(9) yes
Ag(3) Ag(4) Ag(6) 62.51(8) yes
Ag(3) Ag(4) Ag(8) 152.97(9) yes
Ag(3) Ag(4) Ag(9) 108.64(12) yes
Ag(5) Ag(4) Ag(6) 59.91(9) yes
Ag(5) Ag(4) Ag(8) 61.71(8) yes
Ag(5) Ag(4) Ag(9) 91.83(9) yes
Ag(6) Ag(4) Ag(8) 93.19(8) yes
Ag(6) Ag(4) Ag(9) 60.48(9) yes
Ag(8) Ag(4) Ag(9) 63.73(10) yes
Os(4) Ag(5) Os(5) 178.23(13) yes
Os(4) Ag(5) Ag(1) 57.29(6) yes
Os(4) Ag(5) Ag(2) 121.28(10) yes
Os(4) Ag(5) Ag(4) 120.71(12) yes
Os(4) Ag(5) Ag(6) 60.61(7) yes
Os(4) Ag(5) Ag(7) 58.34(7) yes
Os(4) Ag(5) Ag(8) 123.70(12) yes
Os(5) Ag(5) Ag(1) 122.28(9) yes
Os(5) Ag(5) Ag(2) 58.22(7) yes
Os(5) Ag(5) Ag(4) 60.79(7) yes
Os(5) Ag(5) Ag(6) 120.91(9) yes
Os(5) Ag(5) Ag(7) 122.94(10) yes
Os(5) Ag(5) Ag(8) 57.62(7) yes
Ag(1) Ag(5) Ag(2) 64.07(8) yes
Ag(1) Ag(5) Ag(4) 92.49(10) yes
Ag(1) Ag(5) Ag(6) 61.32(10) yes
Ag(1) Ag(5) Ag(7) 108.50(12) yes
Ag(1) Ag(5) Ag(8) 151.38(14) yes
Ag(2) Ag(5) Ag(4) 62.58(9) yes
Ag(2) Ag(5) Ag(6) 94.50(11) yes
Ag(2) Ag(5) Ag(7) 154.82(14) yes
Ag(2) Ag(5) Ag(8) 108.74(8) yes
Ag(4) Ag(5) Ag(6) 60.12(9) yes
Ag(4) Ag(5) Ag(7) 95.08(12) yes
Ag(4) Ag(5) Ag(8) 61.60(8) yes
Ag(6) Ag(5) Ag(7) 62.55(10) yes
Ag(6) Ag(5) Ag(8) 93.24(12) yes
Ag(7) Ag(5) Ag(8) 65.37(9) yes
Os(4) Ag(6) Os(6) 175.84(11) yes
Os(4) Ag(6) Ag(1) 58.09(7) yes
Os(4) Ag(6) Ag(3) 122.14(12) yes
Os(4) Ag(6) Ag(4) 122.61(13) yes
Os(4) Ag(6) Ag(5) 62.66(8) yes
Os(4) Ag(6) Ag(7) 58.25(7) yes
Os(4) Ag(6) Ag(9) 123.19(9) yes
Os(6) Ag(6) Ag(1) 122.08(9) yes
Os(6) Ag(6) Ag(3) 58.03(8) yes
Os(6) Ag(6) Ag(4) 61.41(7) yes
Os(6) Ag(6) Ag(5) 121.38(9) yes
Os(6) Ag(6) Ag(7) 124.00(10) yes
Os(6) Ag(6) Ag(9) 58.92(7) yes
Ag(1) Ag(6) Ag(3) 64.10(9) yes
Ag(1) Ag(6) Ag(4) 92.77(12) yes
Ag(1) Ag(6) Ag(5) 61.94(10) yes
Ag(1) Ag(6) Ag(7) 107.18(12) yes
Ag(1) Ag(6) Ag(9) 152.23(14) yes
Ag(3) Ag(6) Ag(4) 60.52(8) yes
Ag(3) Ag(6) Ag(5) 92.85(12) yes
Ag(3) Ag(6) Ag(7) 150.58(14) yes
Ag(3) Ag(6) Ag(9) 108.63(9) yes
Ag(4) Ag(6) Ag(5) 59.97(9) yes
Ag(4) Ag(6) Ag(7) 93.52(10) yes
Ag(4) Ag(6) Ag(9) 62.46(9) yes
Ag(5) Ag(6) Ag(7) 60.14(10) yes
Ag(5) Ag(6) Ag(9) 93.04(11) yes
Ag(7) Ag(6) Ag(9) 65.07(8) yes
Os(4) Ag(7) Os(8) 151.93(14) yes
Os(4) Ag(7) Os(9) 144.47(13) yes
Os(4) Ag(7) Ag(5) 62.39(8) yes
Os(4) Ag(7) Ag(6) 60.27(7) yes
Os(4) Ag(7) Ag(8) 120.72(11) yes
Os(4) Ag(7) Ag(9) 116.96(9) yes
Os(8) Ag(7) Os(9) 60.54(7) yes
Os(8) Ag(7) Ag(5) 107.40(11) yes
Os(8) Ag(7) Ag(6) 139.02(8) yes
Os(8) Ag(7) Ag(8) 56.73(6) yes
Os(8) Ag(7) Ag(9) 86.69(8) yes
Os(9) Ag(7) Ag(5) 140.20(9) yes
Os(9) Ag(7) Ag(6) 104.94(12) yes
Os(9) Ag(7) Ag(8) 87.51(9) yes
Os(9) Ag(7) Ag(9) 56.59(8) yes
Ag(5) Ag(7) Ag(6) 57.31(9) yes
Ag(5) Ag(7) Ag(8) 58.34(8) yes
Ag(5) Ag(7) Ag(9) 86.54(9) yes
Ag(6) Ag(7) Ag(8) 86.40(8) yes
Ag(6) Ag(7) Ag(9) 56.81(8) yes
Ag(8) Ag(7) Ag(9) 59.35(8) yes
Os(5) Ag(8) Os(7) 150.13(8) yes
Os(5) Ag(8) Os(8) 147.66(12) yes
Os(5) Ag(8) Ag(4) 60.39(8) yes
Os(5) Ag(8) Ag(5) 61.29(8) yes
Os(5) Ag(8) Ag(7) 117.53(10) yes
Os(5) Ag(8) Ag(9) 118.76(9) yes
Os(7) Ag(8) Os(8) 59.62(7) yes
Os(7) Ag(8) Ag(4) 107.71(12) yes
Os(7) Ag(8) Ag(5) 138.34(13) yes
Os(7) Ag(8) Ag(7) 86.90(10) yes
Os(7) Ag(8) Ag(9) 56.62(8) yes
Os(8) Ag(8) Ag(4) 139.84(12) yes
Os(8) Ag(8) Ag(5) 105.29(7) yes
Os(8) Ag(8) Ag(7) 56.35(6) yes
Os(8) Ag(8) Ag(9) 87.07(10) yes
Ag(4) Ag(8) Ag(5) 56.68(7) yes
Ag(4) Ag(8) Ag(7) 86.82(9) yes
Ag(4) Ag(8) Ag(9) 58.38(9) yes
Ag(5) Ag(8) Ag(7) 56.29(8) yes
Ag(5) Ag(8) Ag(9) 85.97(10) yes
Ag(7) Ag(8) Ag(9) 60.32(9) yes
Os(6) Ag(9) Os(7) 148.30(8) yes
Os(6) Ag(9) Os(9) 148.21(12) yes
Os(6) Ag(9) Ag(4) 60.19(8) yes
Os(6) Ag(9) Ag(6) 60.72(7) yes
Os(6) Ag(9) Ag(7) 118.84(10) yes
Os(6) Ag(9) Ag(8) 118.01(12) yes
Os(7) Ag(9) Os(9) 60.50(6) yes
Os(7) Ag(9) Ag(4) 107.92(12) yes
Os(7) Ag(9) Ag(6) 141.00(14) yes
Os(7) Ag(9) Ag(7) 87.31(8) yes
Os(7) Ag(9) Ag(8) 57.34(8) yes
Os(9) Ag(9) Ag(4) 139.76(13) yes
Os(9) Ag(9) Ag(6) 105.71(8) yes
Os(9) Ag(9) Ag(7) 56.16(7) yes
Os(9) Ag(9) Ag(8) 87.87(9) yes
Ag(4) Ag(9) Ag(6) 57.06(8) yes
Ag(4) Ag(9) Ag(7) 86.56(11) yes
Ag(4) Ag(9) Ag(8) 57.90(9) yes
Ag(6) Ag(9) Ag(7) 58.12(8) yes
Ag(6) Ag(9) Ag(8) 87.73(12) yes
Ag(7) Ag(9) Ag(8) 60.33(9) yes
N(1) P(1) C(31) 114.1(17) yes
N(1) P(1) C(37) 110.0(15) yes
N(1) P(1) C(43) 111.7(18) yes
C(31) P(1) C(37) 108.0(18) yes
C(31) P(1) C(43) 106.3(19) yes
C(37) P(1) C(43) 106.4(17) yes
N(1) P(2) C(49) 115.2(18) yes
N(1) P(2) C(55) 108.8(15) yes
N(1) P(2) C(61) 111.4(18) yes
C(49) P(2) C(55) 108(2) yes
C(49) P(2) C(61) 107.3(17) yes
C(55) P(2) C(61) 105.9(18) yes
Os(1) O(31) Os(2) 87.6(8) yes
Os(1) O(31) Os(3) 88.6(9) yes
Os(2) O(31) Os(3) 88.4(11) yes
Os(7) O(32) Os(8) 87.4(11) yes
Os(7) O(32) Os(9) 88.6(8) yes
Os(8) O(32) Os(9) 88.8(10) yes
P(1) N(1) P(2) 142(2) yes
Os(1) C(1) O(1) 174(4) yes
Os(1) C(2) O(2) 175(3) yes
Os(1) C(3) O(3) 172(4) yes
Os(2) C(4) O(4) 172(5) yes
Os(2) C(5) O(5) 171(4) yes
Os(2) C(6) O(6) 170(3) yes
Os(3) C(7) O(7) 177(3) yes
Os(3) C(8) O(8) 178(2) yes
Os(3) C(9) O(9) 176(4) yes
Os(4) C(10) O(10) 171(3) yes
Os(4) C(11) O(11) 168(2) yes
Os(4) C(12) O(12) 174(3) yes
Os(4) C(13) O(13) 173(2) yes
Os(5) C(14) O(14) 175(3) yes
Os(5) C(15) O(15) 172(4) yes
Os(5) C(16) O(16) 174(3) yes
Os(5) C(17) O(17) 170(4) yes
Os(6) C(18) O(18) 172(3) yes
Os(6) C(19) O(19) 171(3) yes
Os(6) C(20) O(20) 172(3) yes
Os(6) C(21) O(21) 176(4) yes
Os(7) C(22) O(22) 174(3) yes
Os(7) C(23) O(23) 175(3) yes
Os(7) C(24) O(24) 178(4) yes
Os(8) C(25) O(25) 173(2) yes
Os(8) C(26) O(26) 178(4) yes
Os(8) C(27) O(27) 176(4) yes
Os(9) C(28) O(28) 174(4) yes
Os(9) C(29) O(29) 177(3) yes
Os(9) C(30) O(30) 171(4) yes
P(1) C(31) C(32) 122(3) yes
P(1) C(31) C(36) 117(3) yes
C(32) C(31) C(36) 120(4) yes
C(31) C(32) C(33) 123(4) yes
C(31) C(32) H(1) 118.3 yes
C(33) C(32) H(1) 118.3 yes
C(32) C(33) C(34) 112(4) yes
C(32) C(33) H(2) 124.2 yes
C(34) C(33) H(2) 124.2 yes
C(33) C(34) C(35) 129(7) yes
C(33) C(34) H(3) 115.3 yes
C(35) C(34) H(3) 115.3 yes
C(34) C(35) C(36) 118(6) yes
C(34) C(35) H(4) 120.8 yes
C(36) C(35) H(4) 120.8 yes
C(31) C(36) C(35) 116(4) yes
C(31) C(36) H(5) 121.9 yes
C(35) C(36) H(5) 121.9 yes
P(1) C(37) C(38) 122(3) yes
P(1) C(37) C(42) 118(2) yes
C(38) C(37) C(42) 119(3) yes
C(37) C(38) C(39) 124(5) yes
C(37) C(38) H(6) 117.9 yes
C(39) C(38) H(6) 117.9 yes
C(38) C(39) C(40) 117(5) yes
C(38) C(39) H(7) 121.4 yes
C(40) C(39) H(7) 121.4 yes
C(39) C(40) C(41) 124(4) yes
C(39) C(40) H(8) 118.1 yes
C(41) C(40) H(8) 118.1 yes
C(40) C(41) C(42) 115(5) yes
C(40) C(41) H(9) 122.6 yes
C(42) C(41) H(9) 122.6 yes
C(37) C(42) C(41) 120(4) yes
C(37) C(42) H(10) 119.9 yes
C(41) C(42) H(10) 119.9 yes
P(1) C(43) C(44) 119(2) yes
P(1) C(43) C(48) 116(3) yes
C(44) C(43) C(48) 125(4) yes
C(43) C(44) C(45) 118(3) yes
C(43) C(44) H(11) 121.1 yes
C(45) C(44) H(11) 121.1 yes
C(44) C(45) C(46) 120(3) yes
C(44) C(45) H(12) 120.2 yes
C(46) C(45) H(12) 120.2 yes
C(45) C(46) C(47) 122(5) yes
C(45) C(46) H(13) 118.9 yes
C(47) C(46) H(13) 118.9 yes
C(46) C(47) C(48) 120(4) yes
C(46) C(47) H(14) 120.1 yes
C(48) C(47) H(14) 120.1 yes
C(43) C(48) C(47) 115(3) yes
C(43) C(48) H(15) 122.4 yes
C(47) C(48) H(15) 122.4 yes
P(2) C(49) C(50) 122(3) yes
P(2) C(49) C(54) 118(3) yes
C(50) C(49) C(54) 120(4) yes
C(49) C(50) C(51) 119(4) yes
C(49) C(50) H(16) 120.5 yes
C(51) C(50) H(16) 120.5 yes
C(50) C(51) C(52) 118(4) yes
C(50) C(51) H(17) 121.2 yes
C(52) C(51) H(17) 121.2 yes
C(51) C(52) C(53) 124(6) yes
C(51) C(52) H(18) 117.9 yes
C(53) C(52) H(18) 117.9 yes
C(52) C(53) C(54) 119(5) yes
C(52) C(53) H(19) 120.3 yes
C(54) C(53) H(19) 120.3 yes
C(49) C(54) C(53) 119(3) yes
C(49) C(54) H(20) 120.4 yes
C(53) C(54) H(20) 120.4 yes
P(2) C(55) C(56) 122(2) yes
P(2) C(55) C(60) 116(2) yes
C(56) C(55) C(60) 122(3) yes
C(55) C(56) C(57) 118(3) yes
C(55) C(56) H(21) 121.1 yes
C(57) C(56) H(21) 121.1 yes
C(56) C(57) C(58) 122(4) yes
C(56) C(57) H(22) 119.2 yes
C(58) C(57) H(22) 119.2 yes
C(57) C(58) C(59) 121(4) yes
C(57) C(58) H(23) 119.4 yes
C(59) C(58) H(23) 119.4 yes
C(58) C(59) C(60) 121(4) yes
C(58) C(59) H(24) 119.3 yes
C(60) C(59) H(24) 119.3 yes
C(55) C(60) C(59) 116(3) yes
C(55) C(60) H(25) 122.0 yes
C(59) C(60) H(25) 122.0 yes
P(2) C(61) C(62) 127(4) yes
P(2) C(61) C(66) 116(2) yes
C(62) C(61) C(66) 116(4) yes
C(61) C(62) C(63) 122(5) yes
C(61) C(62) H(26) 119.2 yes
C(63) C(62) H(26) 119.2 yes
C(62) C(63) C(64) 119(4) yes
C(62) C(63) H(27) 120.6 yes
C(64) C(63) H(27) 120.6 yes
C(63) C(64) C(65) 124(5) yes
C(63) C(64) H(28) 118.1 yes
C(65) C(64) H(28) 118.1 yes
C(64) C(65) C(66) 118(6) yes
C(64) C(65) H(29) 120.9 yes
C(66) C(65) H(29) 120.9 yes
C(61) C(66) C(65) 121(4) yes
C(61) C(66) H(30) 119.7 yes
C(65) C(66) H(30) 119.7 yes
Cl(1) C(67) Cl(2) 117(5) yes
Cl(1) C(67) H(31) 107.6 yes
Cl(1) C(67) H(32) 107.6 yes
Cl(2) C(67) H(31) 107.6 yes
Cl(2) C(67) H(32) 107.6 yes
H(31) C(67) H(32) 109.5 yes

loop_
_geom_bond_atom_site_label_1
_geom_bond_atom_site_label_2
_geom_bond_distance
_geom_bond_publ_flag
Os(1) Os(2) 2.856(2) yes
Os(1) Os(3) 2.858(2) yes
Os(1) Ag(1) 2.822(3) yes
Os(1) Ag(2) 2.836(3) yes
Os(1) O(31) 2.06(2) yes
Os(1) C(1) 1.94(3) yes
Os(1) C(2) 1.85(5) yes
Os(1) C(3) 1.86(4) yes
Os(2) Os(3) 2.8535(19) yes
Os(2) Ag(1) 2.835(2) yes
Os(2) Ag(3) 2.825(3) yes
Os(2) O(31) 2.06(2) yes
Os(2) C(4) 1.84(3) yes
Os(2) C(5) 1.87(3) yes
Os(2) C(6) 1.89(4) yes
Os(3) Ag(2) 2.799(2) yes
Os(3) Ag(3) 2.868(3) yes
Os(3) O(31) 2.03(2) yes
Os(3) C(7) 1.89(3) yes
Os(3) C(8) 1.94(5) yes
Os(3) C(9) 1.83(4) yes
Os(4) Ag(1) 2.828(2) yes
Os(4) Ag(5) 2.959(2) yes
Os(4) Ag(6) 2.903(2) yes
Os(4) Ag(7) 2.842(2) yes
Os(4) C(10) 1.88(4) yes
Os(4) C(11) 1.91(5) yes
Os(4) C(12) 1.92(4) yes
Os(4) C(13) 1.91(4) yes
Os(5) Ag(2) 2.828(2) yes
Os(5) Ag(4) 2.902(3) yes
Os(5) Ag(5) 2.942(2) yes
Os(5) Ag(8) 2.833(3) yes
Os(5) C(14) 1.92(4) yes
Os(5) C(15) 1.89(3) yes
Os(5) C(16) 1.87(3) yes
Os(5) C(17) 1.90(3) yes
Os(6) Ag(3) 2.841(3) yes
Os(6) Ag(4) 2.910(3) yes
Os(6) Ag(6) 2.904(2) yes
Os(6) Ag(9) 2.852(2) yes
Os(6) C(18) 1.90(3) yes
Os(6) C(19) 1.91(4) yes
Os(6) C(20) 1.94(3) yes
Os(6) C(21) 1.90(3) yes
Os(7) Os(8) 2.8395(18) yes
Os(7) Os(9) 2.8596(17) yes
Os(7) Ag(8) 2.861(3) yes
Os(7) Ag(9) 2.838(2) yes
Os(7) O(32) 2.061(19) yes
Os(7) C(22) 1.89(2) yes
Os(7) C(23) 1.89(4) yes
Os(7) C(24) 1.87(5) yes
Os(8) Os(9) 2.854(2) yes
Os(8) Ag(7) 2.838(2) yes
Os(8) Ag(8) 2.850(2) yes
Os(8) O(32) 2.05(3) yes
Os(8) C(25) 1.88(4) yes
Os(8) C(26) 1.86(2) yes
Os(8) C(27) 1.91(4) yes
Os(9) Ag(7) 2.824(3) yes
Os(9) Ag(9) 2.839(2) yes
Os(9) O(32) 2.03(2) yes
Os(9) C(28) 1.87(3) yes
Os(9) C(29) 1.89(5) yes
Os(9) C(30) 1.90(3) yes
Ag(1) Ag(2) 3.082(3) yes
Ag(1) Ag(3) 3.118(3) yes
Ag(1) Ag(5) 2.939(3) yes
Ag(1) Ag(6) 2.922(4) yes
Ag(2) Ag(3) 3.159(5) yes
Ag(2) Ag(4) 2.938(4) yes
Ag(2) Ag(5) 2.869(3) yes
Ag(3) Ag(4) 2.898(3) yes
Ag(3) Ag(6) 2.953(3) yes
Ag(4) Ag(5) 2.787(3) yes
Ag(4) Ag(6) 2.791(3) yes
Ag(4) Ag(8) 2.934(3) yes
Ag(4) Ag(9) 2.949(4) yes
Ag(5) Ag(6) 2.785(4) yes
Ag(5) Ag(7) 2.870(4) yes
Ag(5) Ag(8) 2.937(3) yes
Ag(6) Ag(7) 2.937(3) yes
Ag(6) Ag(9) 2.894(3) yes
Ag(7) Ag(8) 3.136(3) yes
Ag(7) Ag(9) 3.136(3) yes
Ag(8) Ag(9) 3.106(4) yes
Cl(1) C(67) 1.61(8) yes
Cl(2) C(67) 1.76(7) yes
P(1) N(1) 1.58(3) yes
P(1) C(31) 1.79(4) yes
P(1) C(37) 1.79(2) yes
P(1) C(43) 1.85(4) yes
P(2) N(1) 1.56(2) yes
P(2) C(49) 1.81(4) yes
P(2) C(55) 1.77(3) yes
P(2) C(61) 1.80(3) yes
O(1) C(1) 1.09(4) yes
O(2) C(2) 1.23(7) yes
O(3) C(3) 1.20(6) yes
O(4) C(4) 1.20(5) yes
O(5) C(5) 1.25(6) yes
O(6) C(6) 1.15(6) yes
O(7) C(7) 1.15(4) yes
O(8) C(8) 1.13(7) yes
O(9) C(9) 1.20(5) yes
O(10) C(10) 1.17(5) yes
O(11) C(11) 1.19(7) yes
O(12) C(12) 1.14(5) yes
O(13) C(13) 1.20(5) yes
O(14) C(14) 1.13(5) yes
O(15) C(15) 1.18(4) yes
O(16) C(16) 1.16(5) yes
O(17) C(17) 1.15(4) yes
O(18) C(18) 1.17(4) yes
O(19) C(19) 1.17(5) yes
O(20) C(20) 1.16(3) yes
O(21) C(21) 1.16(5) yes
O(22) C(22) 1.17(3) yes
O(23) C(23) 1.14(5) yes
O(24) C(24) 1.19(7) yes
O(25) C(25) 1.16(5) yes
O(26) C(26) 1.15(3) yes
O(27) C(27) 1.13(6) yes
O(28) C(28) 1.17(4) yes
O(29) C(29) 1.20(7) yes
O(30) C(30) 1.15(4) yes
C(31) C(32) 1.41(5) yes
C(31) C(36) 1.37(6) yes
C(32) C(33) 1.36(8) yes
C(32) H(1) 0.950 yes
C(33) C(34) 1.37(8) yes
C(33) H(2) 0.950 yes
C(34) C(35) 1.30(7) yes
C(34) H(3) 0.950 yes
C(35) C(36) 1.42(9) yes
C(35) H(4) 0.950 yes
C(36) H(5) 0.950 yes
C(37) C(38) 1.32(5) yes
C(37) C(42) 1.37(6) yes
C(38) C(39) 1.40(5) yes
C(38) H(6) 0.950 yes
C(39) C(40) 1.29(10) yes
C(39) H(7) 0.950 yes
C(40) C(41) 1.43(9) yes
C(40) H(8) 0.950 yes
C(41) C(42) 1.45(5) yes
C(41) H(9) 0.950 yes
C(42) H(10) 0.950 yes
C(43) C(44) 1.32(5) yes
C(43) C(48) 1.38(4) yes
C(44) C(45) 1.39(6) yes
C(44) H(11) 0.950 yes
C(45) C(46) 1.34(5) yes
C(45) H(12) 0.950 yes
C(46) C(47) 1.35(6) yes
C(46) H(13) 0.950 yes
C(47) C(48) 1.42(8) yes
C(47) H(14) 0.950 yes
C(48) H(15) 0.950 yes
C(49) C(50) 1.36(5) yes
C(49) C(54) 1.36(6) yes
C(50) C(51) 1.36(8) yes
C(50) H(16) 0.950 yes
C(51) C(52) 1.39(7) yes
C(51) H(17) 0.950 yes
C(52) C(53) 1.25(6) yes
C(52) H(18) 0.950 yes
C(53) C(54) 1.39(8) yes
C(53) H(19) 0.950 yes
C(54) H(20) 0.950 yes
C(55) C(56) 1.36(4) yes
C(55) C(60) 1.47(5) yes
C(56) C(57) 1.47(7) yes
C(56) H(21) 0.950 yes
C(57) C(58) 1.34(6) yes
C(57) H(22) 0.950 yes
C(58) C(59) 1.37(5) yes
C(58) H(23) 0.950 yes
C(59) C(60) 1.44(7) yes
C(59) H(24) 0.950 yes
C(60) H(25) 0.950 yes
C(61) C(62) 1.36(4) yes
C(61) C(66) 1.41(8) yes
C(62) C(63) 1.36(8) yes
C(62) H(26) 0.950 yes
C(63) C(64) 1.31(11) yes
C(63) H(27) 0.950 yes
C(64) C(65) 1.32(6) yes
C(64) H(28) 0.950 yes
C(65) C(66) 1.36(7) yes
C(65) H(29) 0.950 yes
C(66) H(30) 0.950 yes
C(67) H(31) 0.950 yes
C(67) H(32) 0.950 yes

loop_
_geom_contact_atom_site_label_1
_geom_contact_atom_site_label_2
_geom_contact_distance
_geom_contact_site_symmetry_2
Cl(1) H(5) 3.221 2_666
Cl(1) H(21) 3.108 2_666
Cl(1) H(29) 3.159 .
Cl(2) O(8) 3.37(4) 1_665
Cl(2) O(9) 3.56(6) 2_566
Cl(2) O(23) 3.59(5) 1_565
Cl(2) C(8) 3.56(3) 1_665
Cl(2) H(22) 3.317 2_666
Cl(2) H(29) 3.113 .
O(1) O(14) 3.41(4) 2_555
O(1) O(15) 3.33(4) 2_555
O(1) C(14) 3.37(5) 2_555
O(1) C(15) 3.39(5) 2_555
O(1) H(8) 2.899 1_554
O(2) O(15) 3.31(4) 2_555
O(2) O(16) 3.59(4) 2_555
O(2) O(25) 2.96(5) 2_555
O(2) O(26) 3.28(4) 1_455
O(2) O(27) 3.36(5) 1_455
O(2) C(26) 3.36(5) 1_455
O(2) C(27) 3.34(5) 1_455
O(3) O(26) 3.48(5) 1_455
O(3) C(33) 3.39(5) 2_565
O(3) C(50) 3.57(6) 2_565
O(3) C(51) 3.21(6) 2_565
O(3) H(2) 3.158 2_565
O(3) H(16) 3.165 2_565
O(3) H(17) 2.406 2_565
O(4) O(30) 3.11(5) 1_455
O(4) C(51) 3.38(7) 2_565
O(4) C(52) 3.53(6) 2_565
O(4) H(17) 2.670 2_565
O(4) H(18) 2.953 2_565
O(4) H(19) 3.285 1_455
O(5) O(29) 3.29(6) 1_455
O(5) C(54) 3.23(5) 1_455
O(5) C(57) 3.55(9) 1_455
O(5) H(19) 3.244 1_455
O(5) H(20) 2.410 1_455
O(5) H(31) 2.896 2_566
O(6) H(24) 3.311 1_455
O(7) O(24) 3.25(5) 2_556
O(7) C(67) 3.27(6) 1_445
O(7) H(32) 2.551 1_445
O(8) Cl(2) 3.37(4) 1_445
O(8) O(23) 3.16(5) 1_455
O(8) O(27) 3.40(6) 1_455
O(8) O(32) 3.26(4) 1_455
O(8) C(23) 3.21(5) 1_455
O(8) C(27) 3.39(6) 1_455
O(8) H(28) 2.762 1_445
O(9) Cl(2) 3.56(6) 2_566
O(9) O(24) 2.94(5) 1_455
O(9) O(29) 3.08(5) 1_455
O(9) C(24) 3.39(7) 1_455
O(9) C(29) 3.47(6) 1_455
O(9) C(67) 3.35(9) 2_566
O(9) H(31) 2.994 2_566
O(9) H(32) 3.113 2_566
O(10) H(2) 3.112 2_565
O(10) H(3) 3.536 2_565
O(10) H(24) 3.099 2_665
O(11) H(3) 3.492 .
O(12) C(49) 3.48(4) 2_665
O(12) C(54) 3.48(4) 2_665
O(12) C(62) 3.33(6) 2_665
O(12) H(25) 2.941 2_665
O(12) H(26) 2.701 2_665
O(13) O(14) 3.13(5) 2_555
O(13) C(41) 3.43(6) 1_554
O(13) C(63) 3.45(5) 2_665
O(13) C(64) 3.49(5) 2_665
O(13) H(8) 3.096 1_554
O(13) H(9) 2.722 1_554
O(13) H(27) 3.365 2_665
O(13) H(28) 3.309 2_665
O(14) O(1) 3.41(4) 2_555
O(14) O(13) 3.13(5) 2_555
O(14) O(15) 3.04(3) 2_555
O(14) C(40) 3.37(6) 2_556
O(14) H(8) 2.950 2_556
O(14) H(28) 3.492 1_445
O(15) O(1) 3.33(4) 2_555
O(15) O(2) 3.31(4) 2_555
O(15) O(14) 3.04(3) 2_555
O(15) O(15) 3.27(4) 2_555
O(15) C(1) 3.49(5) 2_555
O(15) C(2) 3.53(5) 2_555
O(15) C(14) 3.26(5) 2_555
O(15) C(15) 3.49(5) 2_555
O(16) O(2) 3.59(4) 2_555
O(16) C(47) 3.58(6) 1_545
O(16) H(7) 3.173 2_556
O(16) H(14) 2.998 1_545
O(17) O(19) 3.08(4) 2_556
O(17) H(13) 3.308 1_545
O(18) C(34) 3.33(8) .
O(18) H(3) 2.668 .
O(18) H(4) 3.582 .
O(18) H(12) 3.440 2_566
O(18) H(23) 3.361 1_455
O(18) H(24) 3.232 1_455
O(19) O(17) 3.08(4) 2_556
O(19) O(20) 3.09(3) 2_556
O(19) O(22) 3.31(2) 2_556
O(19) H(4) 3.156 .
O(19) H(12) 3.133 2_566
O(19) H(13) 2.957 2_566
O(20) O(19) 3.09(3) 2_556
O(20) O(20) 3.36(5) 2_556
O(20) O(22) 3.33(5) 2_556
O(20) O(24) 3.18(4) 2_556
O(20) C(19) 3.23(4) 2_556
O(20) C(20) 3.50(5) 2_556
O(20) C(22) 3.57(5) 2_556
O(20) C(24) 3.47(4) 2_556
O(21) O(24) 3.59(5) 2_556
O(21) C(57) 3.58(6) 1_455
O(21) C(58) 3.46(6) 1_455
O(21) H(13) 3.534 2_566
O(21) H(22) 3.119 1_455
O(21) H(23) 2.901 1_455
O(22) O(19) 3.31(2) 2_556
O(22) O(20) 3.33(5) 2_556
O(22) C(19) 3.23(3) 2_556
O(22) C(20) 3.34(5) 2_556
O(22) C(21) 3.53(5) 2_556
O(22) H(13) 2.721 1_545
O(23) Cl(2) 3.59(5) 1_545
O(23) O(8) 3.16(5) 1_655
O(23) C(47) 3.41(7) 1_545
O(23) C(64) 3.38(6) 1_545
O(23) C(65) 3.50(6) 1_545
O(23) H(14) 2.753 1_545
O(23) H(28) 3.311 1_545
O(23) H(29) 3.422 1_545
O(24) O(7) 3.25(5) 2_556
O(24) O(9) 2.94(5) 1_655
O(24) O(20) 3.18(4) 2_556
O(24) O(21) 3.59(5) 2_556
O(24) H(32) 2.993 2_666
O(25) O(2) 2.96(5) 2_555
O(25) O(27) 3.29(4) 2_655
O(25) C(63) 3.37(4) 2_665
O(25) H(27) 2.557 2_665
O(25) H(28) 3.484 2_665
O(26) O(2) 3.28(4) 1_655
O(26) O(3) 3.48(5) 1_655
O(26) C(2) 3.38(5) 1_655
O(26) C(3) 3.44(6) 1_655
O(26) H(16) 3.550 2_665
O(26) H(26) 3.048 2_665
O(26) H(27) 3.070 2_665
O(27) O(2) 3.36(5) 1_655
O(27) O(8) 3.40(6) 1_655
O(27) O(25) 3.29(4) 2_655
O(27) C(25) 3.55(4) 2_655
O(27) C(63) 3.42(6) 1_545
O(27) H(27) 2.864 1_545
O(27) H(28) 3.369 1_545
O(28) C(34) 3.57(7) .
O(28) C(35) 3.33(8) .
O(28) H(3) 3.027 .
O(28) H(4) 2.613 .
O(28) H(18) 3.194 .
O(29) O(5) 3.29(6) 1_655
O(29) O(9) 3.08(5) 1_655
O(29) C(67) 3.21(9) 2_666
O(29) H(4) 3.412 .
O(29) H(5) 3.562 .
O(29) H(19) 3.454 .
O(29) H(31) 2.633 2_666
O(29) H(32) 2.976 2_666
O(30) O(4) 3.11(5) 1_655
O(30) O(31) 3.16(4) 1_655
O(30) C(4) 3.11(6) 1_655
O(30) C(51) 3.32(4) 2_665
O(30) H(17) 2.920 2_665
O(30) H(18) 3.408 .
O(30) H(19) 2.864 .
O(31) O(30) 3.16(4) 1_455
O(31) O(32) 3.43(3) 1_455
O(31) C(30) 3.22(5) 1_455
O(32) O(8) 3.26(4) 1_655
O(32) O(31) 3.43(3) 1_655
O(32) C(8) 3.29(4) 1_655
C(1) O(15) 3.49(5) 2_555
C(2) O(15) 3.53(5) 2_555
C(2) O(26) 3.38(5) 1_455
C(3) O(26) 3.44(6) 1_455
C(3) H(17) 3.155 2_565
C(4) O(30) 3.11(6) 1_455
C(4) H(17) 3.380 2_565
C(4) H(19) 3.302 1_455
C(5) H(19) 3.151 1_455
C(5) H(20) 3.087 1_455
C(7) H(32) 3.320 1_445
C(8) Cl(2) 3.56(3) 1_445
C(8) O(32) 3.29(4) 1_455
C(12) H(25) 3.201 2_665
C(12) H(26) 3.331 2_665
C(13) H(9) 3.294 1_554
C(14) O(1) 3.37(5) 2_555
C(14) O(15) 3.26(5) 2_555
C(14) H(8) 3.267 2_556
C(15) O(1) 3.39(5) 2_555
C(15) O(15) 3.49(5) 2_555
C(16) H(7) 3.393 2_556
C(18) H(3) 3.510 .
C(19) O(20) 3.23(4) 2_556
C(19) O(22) 3.23(3) 2_556
C(19) H(4) 3.580 .
C(19) H(12) 3.487 2_566
C(19) H(13) 3.198 2_566
C(20) O(20) 3.50(5) 2_556
C(20) O(22) 3.34(5) 2_556
C(21) O(22) 3.53(5) 2_556
C(21) H(13) 3.528 2_566
C(21) H(23) 3.258 1_455
C(22) O(20) 3.57(5) 2_556
C(22) H(13) 3.437 1_545
C(23) O(8) 3.21(5) 1_655
C(23) H(14) 3.256 1_545
C(24) O(9) 3.39(7) 1_655
C(24) O(20) 3.47(4) 2_556
C(25) O(27) 3.55(4) 2_655
C(25) H(27) 2.927 2_665
C(26) O(2) 3.36(5) 1_655
C(26) H(27) 3.164 2_665
C(27) O(2) 3.34(5) 1_655
C(27) O(8) 3.39(6) 1_655
C(28) H(4) 3.145 .
C(28) H(18) 3.552 .
C(29) O(9) 3.47(6) 1_655
C(29) H(4) 3.546 .
C(29) H(19) 3.369 .
C(30) O(31) 3.22(5) 1_655
C(30) H(19) 3.138 .
C(32) H(11) 3.266 2_566
C(33) O(3) 3.39(5) 2_565
C(33) H(11) 3.066 2_566
C(33) H(12) 3.431 2_566
C(34) O(18) 3.33(8) .
C(34) O(28) 3.57(7) .
C(34) H(12) 3.092 2_566
C(35) O(28) 3.33(8) .
C(35) H(12) 3.032 2_566
C(36) H(12) 3.352 2_566
C(38) H(1) 3.358 2_566
C(39) H(1) 3.218 2_566
C(39) H(2) 3.320 2_566
C(40) O(14) 3.37(6) 2_556
C(40) H(2) 3.420 2_566
C(41) O(13) 3.43(6) 1_556
C(43) H(23) 3.543 2_666
C(44) H(6) 3.302 2_566
C(44) H(23) 3.198 2_666
C(45) H(6) 3.092 2_566
C(45) H(23) 3.118 2_666
C(46) H(23) 3.342 2_666
C(47) O(16) 3.58(6) 1_565
C(47) O(23) 3.41(7) 1_565
C(49) O(12) 3.48(4) 2_665
C(50) O(3) 3.57(6) 2_565
C(51) O(3) 3.21(6) 2_565
C(51) O(4) 3.38(7) 2_565
C(51) O(30) 3.32(4) 2_665
C(52) O(4) 3.53(7) 2_565
C(54) O(5) 3.23(5) 1_655
C(54) O(12) 3.48(4) 2_665
C(55) H(10) 3.598 2_666
C(56) H(29) 3.314 2_666
C(56) H(30) 2.841 2_666
C(56) H(31) 3.587 2_666
C(57) O(5) 3.55(9) 1_655
C(57) O(21) 3.58(6) 1_655
C(57) C(66) 3.59(8) 2_666
C(57) H(29) 3.231 2_666
C(57) H(30) 2.995 2_666
C(58) O(21) 3.46(6) 1_655
C(59) H(10) 3.271 2_666
C(60) H(10) 3.198 2_666
C(62) O(12) 3.33(6) 2_665
C(63) O(13) 3.45(5) 2_665
C(63) O(25) 3.37(4) 2_665
C(63) O(27) 3.42(6) 1_565
C(64) O(13) 3.49(5) 2_665
C(64) O(23) 3.38(6) 1_565
C(64) H(9) 3.248 2_666
C(65) O(23) 3.50(6) 1_565
C(65) H(9) 3.150 2_666
C(65) H(21) 3.382 2_666
C(65) H(22) 3.121 2_666
C(66) C(57) 3.59(8) 2_666
C(66) H(9) 3.422 2_666
C(66) H(10) 3.302 2_666
C(66) H(21) 3.334 2_666
C(66) H(22) 3.269 2_666
C(67) O(7) 3.27(6) 1_665
C(67) O(9) 3.35(9) 2_566
C(67) O(29) 3.21(9) 2_666
C(67) H(21) 3.538 2_666
C(67) H(29) 3.586 .
H(1) C(38) 3.358 2_566
H(1) C(39) 3.218 2_566
H(1) H(6) 3.097 2_566
H(1) H(7) 2.935 2_566
H(1) H(11) 3.435 2_566
H(2) O(3) 3.158 2_565
H(2) O(10) 3.112 2_565
H(2) C(39) 3.320 2_566
H(2) C(40) 3.420 2_566
H(2) H(7) 3.477 2_566
H(2) H(8) 3.524 2_566
H(2) H(11) 3.052 2_566
H(3) O(10) 3.536 2_565
H(3) O(11) 3.492 .
H(3) O(18) 2.668 .
H(3) O(28) 3.027 .
H(3) C(18) 3.510 .
H(3) H(12) 3.456 2_566
H(4) O(18) 3.582 .
H(4) O(19) 3.156 .
H(4) O(28) 2.613 .
H(4) O(29) 3.412 .
H(4) C(19) 3.580 .
H(4) C(28) 3.145 .
H(4) C(29) 3.546 .
H(4) H(12) 3.318 2_566
H(5) Cl(1) 3.221 2_666
H(5) O(29) 3.562 .
H(6) C(44) 3.302 2_566
H(6) C(45) 3.092 2_566
H(6) H(1) 3.097 2_566
H(6) H(11) 3.463 2_566
H(6) H(12) 3.053 2_566
H(7) O(16) 3.173 2_556
H(7) C(16) 3.393 2_556
H(7) H(1) 2.935 2_566
H(7) H(2) 3.477 2_566
H(8) O(1) 2.899 1_556
H(8) O(13) 3.096 1_556
H(8) O(14) 2.950 2_556
H(8) C(14) 3.267 2_556
H(8) H(2) 3.524 2_566
H(9) O(13) 2.722 1_556
H(9) C(13) 3.294 1_556
H(9) C(64) 3.248 2_666
H(9) C(65) 3.150 2_666
H(9) C(66) 3.422 2_666
H(9) H(25) 3.174 2_666
H(9) H(28) 3.453 2_666
H(9) H(29) 3.412 2_666
H(10) C(55) 3.598 2_666
H(10) C(59) 3.271 2_666
H(10) C(60) 3.198 2_666
H(10) C(66) 3.302 2_666
H(10) H(24) 3.553 2_666
H(10) H(25) 3.430 2_666
H(10) H(30) 3.006 2_666
H(11) C(32) 3.266 2_566
H(11) C(33) 3.066 2_566
H(11) H(1) 3.435 2_566
H(11) H(2) 3.052 2_566
H(11) H(6) 3.463 2_566
H(11) H(23) 3.513 2_666
H(12) O(18) 3.440 2_566
H(12) O(19) 3.133 2_566
H(12) C(19) 3.487 2_566
H(12) C(33) 3.431 2_566
H(12) C(34) 3.092 2_566
H(12) C(35) 3.032 2_566
H(12) C(36) 3.352 2_566
H(12) H(3) 3.456 2_566
H(12) H(4) 3.318 2_566
H(12) H(6) 3.053 2_566
H(12) H(23) 3.442 2_666
H(13) O(17) 3.308 1_565
H(13) O(19) 2.957 2_566
H(13) O(21) 3.534 2_566
H(13) O(22) 2.721 1_565
H(13) C(19) 3.198 2_566
H(13) C(21) 3.528 2_566
H(13) C(22) 3.437 1_565
H(14) O(16) 2.998 1_565
H(14) O(23) 2.753 1_565
H(14) C(23) 3.256 1_565
H(16) O(3) 3.165 2_565
H(16) O(26) 3.550 2_665
H(17) O(3) 2.406 2_565
H(17) O(4) 2.670 2_565
H(17) O(30) 2.920 2_665
H(17) C(3) 3.155 2_565
H(17) C(4) 3.380 2_565
H(18) O(4) 2.953 2_565
H(18) O(28) 3.194 .
H(18) O(30) 3.408 .
H(18) C(28) 3.552 .
H(18) H(18) 3.352 2_665
H(19) O(4) 3.285 1_655
H(19) O(5) 3.244 1_655
H(19) O(29) 3.454 .
H(19) O(30) 2.864 .
H(19) C(4) 3.302 1_655
H(19) C(5) 3.151 1_655
H(19) C(29) 3.369 .
H(19) C(30) 3.138 .
H(20) O(5) 2.410 1_655
H(20) C(5) 3.087 1_655
H(21) Cl(1) 3.108 2_666
H(21) C(65) 3.382 2_666
H(21) C(66) 3.334 2_666
H(21) C(67) 3.538 2_666
H(21) H(29) 2.798 2_666
H(21) H(30) 2.673 2_666
H(21) H(31) 3.204 2_666
H(22) Cl(2) 3.317 2_666
H(22) O(21) 3.119 1_655
H(22) C(65) 3.121 2_666
H(22) C(66) 3.269 2_666
H(22) H(29) 2.604 2_666
H(22) H(30) 2.917 2_666
H(23) O(18) 3.361 1_655
H(23) O(21) 2.901 1_655
H(23) C(21) 3.258 1_655
H(23) C(43) 3.543 2_666
H(23) C(44) 3.198 2_666
H(23) C(45) 3.118 2_666
H(23) C(46) 3.342 2_666
H(23) H(11) 3.513 2_666
H(23) H(12) 3.442 2_666
H(24) O(6) 3.311 1_655
H(24) O(10) 3.099 2_665
H(24) O(18) 3.232 1_655
H(24) H(10) 3.553 2_666
H(25) O(12) 2.941 2_665
H(25) C(12) 3.201 2_665
H(25) H(9) 3.174 2_666
H(25) H(10) 3.430 2_666
H(26) O(12) 2.701 2_665
H(26) O(26) 3.048 2_665
H(26) C(12) 3.331 2_665
H(27) O(13) 3.365 2_665
H(27) O(25) 2.557 2_665
H(27) O(26) 3.070 2_665
H(27) O(27) 2.864 1_565
H(27) C(25) 2.927 2_665
H(27) C(26) 3.164 2_665
H(28) O(8) 2.762 1_665
H(28) O(13) 3.309 2_665
H(28) O(14) 3.492 1_665
H(28) O(23) 3.311 1_565
H(28) O(25) 3.484 2_665
H(28) O(27) 3.369 1_565
H(28) H(9) 3.453 2_666
H(29) Cl(1) 3.159 .
H(29) Cl(2) 3.113 .
H(29) O(23) 3.422 1_565
H(29) C(56) 3.314 2_666
H(29) C(57) 3.231 2_666
H(29) C(67) 3.586 .
H(29) H(9) 3.412 2_666
H(29) H(21) 2.798 2_666
H(29) H(22) 2.604 2_666
H(30) C(56) 2.841 2_666
H(30) C(57) 2.995 2_666
H(30) H(10) 3.006 2_666
H(30) H(21) 2.673 2_666
H(30) H(22) 2.917 2_666
H(31) O(5) 2.896 2_566
H(31) O(9) 2.994 2_566
H(31) O(29) 2.633 2_666
H(31) C(56) 3.587 2_666
H(31) H(21) 3.204 2_666
H(32) O(7) 2.551 1_665
H(32) O(9) 3.113 2_566
H(32) O(24) 2.993 2_666
H(32) O(29) 2.976 2_666
H(32) C(7) 3.320 1_665
